data_7028271
loop_
_publ_author_name
'Urbanov\'a, Iva'
'Jambor, Roman'
'R\%u\<zi\<cka, Ale\<s'
'Jir\'asko, Robert'
'Dost\'al, Libor'

_publ_section_title
;
 Synthesis and structure of N,C-chelated organoantimony(v) and
 organobismuth(v) compounds.
;
_journal_issue 2
_journal_name_full 'Dalton transactions (Cambridge, England : 2003)'
_journal_page_first 505
_journal_page_last 512
_journal_paper_doi 10.1039/c3dt51733k
_journal_volume 43
_journal_year 2014
_chemical_formula_moiety 'C31 H32 Bi Cl2 N, 2(C H2 Cl2)'
_chemical_formula_sum 'C33 H36 Bi Cl6 N'
_chemical_formula_weight 868.31
_chemical_name_systematic
; 
 ? 
;
_space_group_IT_number 2
_symmetry_cell_setting triclinic
_symmetry_space_group_name_Hall '-P 1'
_symmetry_space_group_name_H-M 'P -1'
_atom_sites_solution_hydrogens geom
_atom_sites_solution_primary direct
_atom_sites_solution_secondary difmap
_audit_creation_method SHELXL-97
_cell_angle_alpha 79.541(4)
_cell_angle_beta 74.971(6)
_cell_angle_gamma 82.898(7)
_cell_formula_units_Z 2
_cell_length_a 9.3232(9)
_cell_length_b 12.4339(12)
_cell_length_c 15.6550(8)
_cell_measurement_reflns_used 33131
_cell_measurement_temperature 150(1)
_cell_measurement_theta_max 27.5
_cell_measurement_theta_min 1
_cell_volume 1718.0(3)
_computing_cell_refinement 'COLLECT and DENZO'
_computing_data_collection 'COLLECT (Hooft, 1998) and DENZO (Otwinowski & Minor, 1997)'
_computing_data_reduction 'COLLECT and DENZO'
_computing_molecular_graphics 'PLATON (Spek, 2003)'
_computing_publication_material 'SHELXL-97 (Sheldrick, 2008)'
_computing_structure_refinement 'SHELXL-97 (Sheldrick, 1997)'
_computing_structure_solution 'SIR92 (Altomare et al., 1994)'
_diffrn_ambient_temperature 150(1)
_diffrn_detector_area_resol_mean 9.091
_diffrn_measured_fraction_theta_full 0.995
_diffrn_measured_fraction_theta_max 0.995
_diffrn_measurement_device_type 'Bruker Nonius KappaCCD area detector'
_diffrn_measurement_method '\f and \w scans to fill the Ewald sphere'
_diffrn_radiation_monochromator graphite
_diffrn_radiation_source 'fine-focus sealed tube'
_diffrn_radiation_type MoK\a
_diffrn_radiation_wavelength 0.71073
_diffrn_reflns_av_R_equivalents 0.0824
_diffrn_reflns_av_sigmaI/netI 0.0476
_diffrn_reflns_limit_h_max 12
_diffrn_reflns_limit_h_min -12
_diffrn_reflns_limit_k_max 16
_diffrn_reflns_limit_k_min -16
_diffrn_reflns_limit_l_max 20
_diffrn_reflns_limit_l_min -20
_diffrn_reflns_number 33049
_diffrn_reflns_theta_full 27.50
_diffrn_reflns_theta_max 27.50
_diffrn_reflns_theta_min 2.64
_diffrn_standards_number 0
_exptl_absorpt_coefficient_mu 5.622
_exptl_absorpt_correction_T_max 0.480
_exptl_absorpt_correction_T_min 0.243
_exptl_absorpt_correction_type integration
_exptl_absorpt_process_details
;
Gaussian integration (Coppens, 1970)
;
_exptl_crystal_colour yellow
_exptl_crystal_density_diffrn 1.679
_exptl_crystal_density_method 'not measured'
_exptl_crystal_description block
_exptl_crystal_F_000 852
_exptl_crystal_size_max 0.59
_exptl_crystal_size_mid 0.22
_exptl_crystal_size_min 0.18
_refine_diff_density_max 2.516
_refine_diff_density_min -3.508
_refine_diff_density_rms 0.178
_refine_ls_extinction_method none
_refine_ls_goodness_of_fit_ref 1.068
_refine_ls_hydrogen_treatment constr
_refine_ls_matrix_type full
_refine_ls_number_parameters 364
_refine_ls_number_reflns 7843
_refine_ls_number_restraints 0
_refine_ls_restrained_S_all 1.068
_refine_ls_R_factor_all 0.0433
_refine_ls_R_factor_gt 0.0374
_refine_ls_shift/su_max 0.001
_refine_ls_shift/su_mean 0.000
_refine_ls_structure_factor_coef Fsqd
_refine_ls_weighting_details 'calc w=1/[\s^2^(Fo^2^)+(0.0418P)^2^+8.0906P] where P=(Fo^2^+2Fc^2^)/3'
_refine_ls_weighting_scheme calc
_refine_ls_wR_factor_gt 0.0916
_refine_ls_wR_factor_ref 0.0965
_reflns_number_gt 7197
_reflns_number_total 7843
_reflns_threshold_expression >2sigma(I)
_cod_data_source_file c3dt51733k.txt
_cod_data_source_block shelxl
_cod_database_code 7028271

loop_
_symmetry_equiv_pos_as_xyz
'x, y, z'
'-x, -y, -z'

loop_
_atom_site_label
_atom_site_type_symbol
_atom_site_fract_x
_atom_site_fract_y
_atom_site_fract_z
_atom_site_U_iso_or_equiv
_atom_site_adp_type
_atom_site_occupancy
_atom_site_symmetry_multiplicity
_atom_site_calc_flag
_atom_site_refinement_flags
Bi1 Bi 0.866347(18) -0.090152(13) 0.260279(11) 0.01650(6) Uani 1 1 d .
Cl2 Cl 0.67215(15) -0.11237(11) 0.41651(8) 0.0272(3) Uani 1 1 d .
Cl1 Cl 1.07591(14) -0.05921(10) 0.11797(8) 0.0246(2) Uani 1 1 d .
Cl3 Cl 0.3093(3) 0.4948(2) 0.47683(18) 0.0832(8) Uani 1 1 d .
Cl4 Cl 0.0910(3) 0.3988(3) 0.41451(18) 0.0876(9) Uani 1 1 d .
N1 N 0.9033(5) 0.1320(3) 0.2505(3) 0.0193(8) Uani 1 1 d .
C22 C 0.4340(6) -0.0184(5) 0.1879(4) 0.0353(13) Uani 1 1 d .
H22 H 0.3381 -0.0399 0.2131 0.042 Uiso 1 1 d R
C31 C 0.7571(7) -0.3256(5) 0.2912(4) 0.0341(13) Uani 1 1 d .
H31 H 0.6678 -0.2904 0.3189 0.041 Uiso 1 1 d R
C1 C 1.0219(6) -0.0675(4) 0.3387(3) 0.0228(7) Uani 1 1 d .
C7 C 0.9878(6) 0.1357(4) 0.3013(3) 0.0214(10) Uani 1 1 d .
H7 H 1.0110 0.2032 0.3094 0.026 Uiso 1 1 d R
C3 C 1.1474(6) 0.0418(5) 0.4025(4) 0.0261(11) Uani 1 1 d .
H3 H 1.1645 0.1103 0.4120 0.031 Uiso 1 1 d R
C6 C 1.0890(6) -0.1624(4) 0.3779(4) 0.0264(11) Uani 1 1 d .
H6 H 1.0681 -0.2308 0.3703 0.032 Uiso 1 1 d R
C9 C 0.7028(6) 0.2678(4) 0.2257(3) 0.0220(10) Uani 1 1 d .
C32 C 0.1851(10) 0.3916(7) 0.4992(6) 0.062(2) Uani 1 1 d .
H32A H 0.2405 0.3204 0.5055 0.074 Uiso 1 1 d R
H32B H 0.1126 0.3977 0.5554 0.074 Uiso 1 1 d R
C20 C 0.6861(6) -0.0198(4) 0.1936(3) 0.0200(9) Uani 1 1 d .
C8 C 0.8513(6) 0.2284(4) 0.1990(3) 0.0205(10) Uani 1 1 d .
C13 C 0.9464(6) 0.2759(4) 0.1190(3) 0.0227(10) Uani 1 1 d .
C26 C 0.8835(6) -0.2688(4) 0.2561(3) 0.0209(10) Uani 1 1 d .
C15 C 0.6249(7) 0.2727(5) 0.3909(4) 0.0354(13) Uani 1 1 d .
H15A H 0.7280 0.2667 0.3921 0.043 Uiso 1 1 d R
H15B H 0.5679 0.2371 0.4469 0.043 Uiso 1 1 d R
H15C H 0.5895 0.3487 0.3817 0.043 Uiso 1 1 d R
C12 C 0.8866(7) 0.3638(4) 0.0675(4) 0.0301(12) Uani 1 1 d .
H12 H 0.9481 0.3971 0.0151 0.036 Uiso 1 1 d R
C21 C 0.5438(6) -0.0521(5) 0.2343(4) 0.0282(11) Uani 1 1 d .
H21 H 0.5232 -0.0952 0.2905 0.034 Uiso 1 1 d R
C2 C 1.0497(5) 0.0343(4) 0.3477(3) 0.0186(9) Uani 1 1 d .
C23 C 0.4649(7) 0.0458(5) 0.1053(4) 0.0355(13) Uani 1 1 d .
H23 H 0.3902 0.0671 0.0748 0.043 Uiso 1 1 d R
C28 C 1.0220(8) -0.4314(5) 0.2088(5) 0.0407(15) Uani 1 1 d .
H28 H 1.1112 -0.4672 0.1816 0.049 Uiso 1 1 d R
C11 C 0.7397(7) 0.4045(5) 0.0922(4) 0.0339(13) Uani 1 1 d .
H11 H 0.7026 0.4634 0.0561 0.041 Uiso 1 1 d R
C24 C 0.6071(7) 0.0790(5) 0.0675(4) 0.0332(13) Uani 1 1 d .
H24 H 0.6268 0.1246 0.0125 0.040 Uiso 1 1 d R
C14 C 0.6074(6) 0.2178(4) 0.3149(4) 0.0246(10) Uani 1 1 d .
H14 H 0.6445 0.1406 0.3264 0.030 Uiso 1 1 d R
C5 C 1.1884(7) -0.1537(5) 0.4290(4) 0.0304(12) Uani 1 1 d .
H5 H 1.2363 -0.2169 0.4542 0.036 Uiso 1 1 d R
C18 C 1.2104(7) 0.3110(5) 0.1093(4) 0.0350(13) Uani 1 1 d .
H18A H 1.3127 0.2838 0.0905 0.042 Uiso 1 1 d R
H18B H 1.1857 0.3130 0.1725 0.042 Uiso 1 1 d R
H18C H 1.1956 0.3836 0.0777 0.042 Uiso 1 1 d R
C17 C 1.1113(6) 0.2351(4) 0.0893(4) 0.0256(11) Uani 1 1 d .
H17 H 1.1260 0.1623 0.1237 0.031 Uiso 1 1 d R
C30 C 0.7658(8) -0.4365(5) 0.2841(5) 0.0406(15) Uani 1 1 d .
H30 H 0.6821 -0.4758 0.3078 0.049 Uiso 1 1 d R
C25 C 0.7214(6) 0.0452(4) 0.1109(4) 0.0253(11) Uani 1 1 d .
H25 H 0.8180 0.0652 0.0852 0.030 Uiso 1 1 d R
C29 C 0.8973(8) -0.4886(5) 0.2428(5) 0.0373(14) Uani 1 1 d .
H29 H 0.9021 -0.5623 0.2374 0.045 Uiso 1 1 d R
C16 C 0.4431(7) 0.2211(6) 0.3161(5) 0.0401(14) Uani 1 1 d .
H16A H 0.3964 0.2936 0.3215 0.048 Uiso 1 1 d R
H16B H 0.3949 0.1700 0.3658 0.048 Uiso 1 1 d R
H16C H 0.4348 0.2011 0.2612 0.048 Uiso 1 1 d R
Cl6 Cl 0.4223(2) 0.63591(18) 0.07601(13) 0.0579(5) Uani 1 1 d .
Cl5 Cl 0.3852(2) 0.6326(3) 0.26603(14) 0.0751(7) Uani 1 1 d .
C10 C 0.6487(6) 0.3563(4) 0.1716(4) 0.0288(11) Uani 1 1 d .
H10 H 0.5497 0.3834 0.1885 0.035 Uiso 1 1 d R
C4 C 1.2161(6) -0.0523(4) 0.4416(3) 0.0228(7) Uani 1 1 d .
H4 H 1.2811 -0.0467 0.4764 0.027 Uiso 1 1 d R
C19 C 1.1547(7) 0.2238(5) -0.0107(4) 0.0344(13) Uani 1 1 d .
H19A H 1.1723 0.2945 -0.0464 0.041 Uiso 1 1 d R
H19B H 1.0748 0.1944 -0.0250 0.041 Uiso 1 1 d R
H19C H 1.2434 0.1753 -0.0230 0.041 Uiso 1 1 d R
C27 C 1.0158(7) -0.3211(4) 0.2137(4) 0.0319(12) Uani 1 1 d .
H27 H 1.1003 -0.2827 0.1895 0.038 Uiso 1 1 d R
C33 C 0.4850(13) 0.6803(10) 0.1577(6) 0.083(3) Uani 1 1 d .
H33A H 0.4817 0.7598 0.1478 0.100 Uiso 1 1 d R
H33B H 0.5882 0.6520 0.1519 0.100 Uiso 1 1 d R

loop_
_atom_site_aniso_label
_atom_site_aniso_U_11
_atom_site_aniso_U_22
_atom_site_aniso_U_33
_atom_site_aniso_U_23
_atom_site_aniso_U_13
_atom_site_aniso_U_12
Bi1 0.01691(10) 0.01530(9) 0.01734(9) -0.00124(6) -0.00364(7) -0.00454(6)
Cl2 0.0272(6) 0.0331(6) 0.0184(5) -0.0030(5) 0.0013(5) -0.0074(5)
Cl1 0.0227(6) 0.0272(6) 0.0211(5) -0.0038(5) 0.0020(5) -0.0073(5)
Cl3 0.0851(17) 0.0780(16) 0.0678(14) 0.0027(12) 0.0089(13) -0.0156(13)
Cl4 0.0837(17) 0.111(2) 0.0691(15) -0.0328(14) -0.0319(13) 0.0435(16)
N1 0.021(2) 0.0151(18) 0.0209(19) -0.0025(15) -0.0024(16) -0.0048(15)
C22 0.019(3) 0.050(4) 0.038(3) -0.011(3) -0.007(2) 0.000(2)
C31 0.032(3) 0.024(3) 0.048(4) -0.007(2) -0.008(3) -0.008(2)
C1 0.0198(16) 0.0353(19) 0.0184(16) -0.0069(14) -0.0092(13) -0.0083(14)
C7 0.023(2) 0.021(2) 0.020(2) -0.0049(19) -0.0008(19) -0.0069(18)
C3 0.026(3) 0.034(3) 0.024(2) -0.006(2) -0.011(2) -0.010(2)
C6 0.033(3) 0.021(2) 0.026(3) 0.000(2) -0.009(2) -0.003(2)
C9 0.023(2) 0.018(2) 0.026(2) -0.0021(19) -0.005(2) -0.0074(18)
C32 0.068(5) 0.054(5) 0.053(5) 0.006(4) -0.015(4) 0.012(4)
C20 0.023(2) 0.018(2) 0.022(2) -0.0074(18) -0.0078(19) -0.0025(18)
C8 0.023(2) 0.016(2) 0.022(2) -0.0012(18) -0.0038(19) -0.0043(18)
C13 0.028(3) 0.016(2) 0.023(2) -0.0030(19) -0.001(2) -0.0062(19)
C26 0.023(2) 0.018(2) 0.023(2) -0.0034(19) -0.008(2) 0.0003(18)
C15 0.036(3) 0.041(3) 0.026(3) 0.003(2) -0.002(2) -0.013(3)
C12 0.036(3) 0.024(3) 0.025(3) 0.003(2) -0.001(2) -0.005(2)
C21 0.023(3) 0.035(3) 0.025(3) -0.001(2) -0.006(2) -0.003(2)
C2 0.017(2) 0.024(2) 0.015(2) -0.0029(18) -0.0024(18) -0.0088(18)
C23 0.030(3) 0.046(3) 0.037(3) -0.018(3) -0.018(3) 0.010(3)
C28 0.045(4) 0.028(3) 0.047(4) -0.011(3) -0.008(3) 0.006(3)
C11 0.037(3) 0.029(3) 0.033(3) 0.003(2) -0.011(3) 0.001(2)
C24 0.040(3) 0.033(3) 0.026(3) -0.004(2) -0.014(2) 0.007(2)
C14 0.021(2) 0.021(2) 0.029(3) -0.003(2) 0.000(2) -0.0063(19)
C5 0.033(3) 0.029(3) 0.032(3) -0.005(2) -0.016(2) 0.003(2)
C18 0.029(3) 0.031(3) 0.041(3) -0.004(3) -0.002(3) -0.008(2)
C17 0.027(3) 0.019(2) 0.026(3) 0.000(2) 0.001(2) -0.006(2)
C30 0.043(4) 0.026(3) 0.057(4) -0.011(3) -0.013(3) -0.014(3)
C25 0.026(3) 0.024(2) 0.023(2) -0.004(2) -0.003(2) 0.001(2)
C29 0.052(4) 0.018(2) 0.048(4) -0.010(2) -0.020(3) -0.001(2)
C16 0.026(3) 0.051(4) 0.041(3) -0.007(3) 0.000(3) -0.013(3)
Cl6 0.0540(11) 0.0697(12) 0.0463(10) -0.0067(9) -0.0081(9) -0.0028(9)
Cl5 0.0440(11) 0.130(2) 0.0439(10) -0.0037(12) -0.0036(9) -0.0087(12)
C10 0.026(3) 0.024(2) 0.036(3) -0.006(2) -0.007(2) 0.001(2)
C4 0.0198(16) 0.0353(19) 0.0184(16) -0.0069(14) -0.0092(13) -0.0083(14)
C19 0.035(3) 0.035(3) 0.029(3) -0.006(2) 0.001(2) -0.007(2)
C27 0.033(3) 0.022(3) 0.040(3) -0.003(2) -0.008(3) -0.003(2)
C33 0.108(8) 0.105(8) 0.040(4) 0.005(5) -0.008(5) -0.064(7)

loop_
_atom_type_symbol
_atom_type_description
_atom_type_scat_dispersion_real
_atom_type_scat_dispersion_imag
_atom_type_scat_source
C C 0.0033 0.0016 'International Tables Vol C Tables 4.2.6.8 and 6.1.1.4'
H H 0.0000 0.0000 'International Tables Vol C Tables 4.2.6.8 and 6.1.1.4'
N N 0.0061 0.0033 'International Tables Vol C Tables 4.2.6.8 and 6.1.1.4'
Cl Cl 0.1484 0.1585 'International Tables Vol C Tables 4.2.6.8 and 6.1.1.4'
Bi Bi -4.1077 10.2566 'International Tables Vol C Tables 4.2.6.8 and 6.1.1.4'

loop_
_exptl_crystal_face_index_h
_exptl_crystal_face_index_k
_exptl_crystal_face_index_l
_exptl_crystal_face_perp_dist
0 0 1 0.062
-1 0 0 0.088
1 0 0 0.103
0 -1 0 0.066
0 1 0 0.089
0 -1 -1 0.153
0 0 -1 0.264

loop_
_geom_angle_atom_site_label_1
_geom_angle_atom_site_label_2
_geom_angle_atom_site_label_3
_geom_angle
C1 Bi1 C20 148.73(19)
C1 Bi1 C26 105.93(19)
C20 Bi1 C26 104.98(18)
C1 Bi1 Cl1 88.99(13)
C20 Bi1 Cl1 94.80(13)
C26 Bi1 Cl1 91.58(13)
C1 Bi1 Cl2 84.11(13)
C20 Bi1 Cl2 90.26(13)
C26 Bi1 Cl2 91.92(13)
Cl1 Bi1 Cl2 172.90(4)
C1 Bi1 N1 68.48(17)
C20 Bi1 N1 81.77(15)
C26 Bi1 N1 169.02(16)
Cl1 Bi1 N1 79.09(9)
Cl2 Bi1 N1 96.76(9)
C7 N1 C8 121.9(4)
C7 N1 Bi1 106.2(3)
C8 N1 Bi1 131.9(3)
C23 C22 C21 120.9(6)
C23 C22 H22 119.6
C21 C22 H22 119.4
C26 C31 C30 118.9(6)
C26 C31 H31 120.6
C30 C31 H31 120.5
C2 C1 C6 122.4(5)
C2 C1 Bi1 121.5(4)
C6 C1 Bi1 116.0(4)
N1 C7 C2 120.6(4)
N1 C7 H7 119.9
C2 C7 H7 119.5
C4 C3 C2 120.1(5)
C4 C3 H3 120.1
C2 C3 H3 119.8
C1 C6 C5 118.9(5)
C1 C6 H6 120.5
C5 C6 H6 120.6
C10 C9 C8 118.5(5)
C10 C9 C14 121.8(5)
C8 C9 C14 119.6(4)
Cl4 C32 Cl3 112.8(5)
Cl4 C32 H32A 108.8
Cl3 C32 H32A 109.0
Cl4 C32 H32B 109.1
Cl3 C32 H32B 109.2
H32A C32 H32B 107.9
C25 C20 C21 123.1(5)
C25 C20 Bi1 119.2(4)
C21 C20 Bi1 117.4(4)
C9 C8 C13 121.6(5)
C9 C8 N1 118.4(4)
C13 C8 N1 119.8(4)
C12 C13 C8 117.5(5)
C12 C13 C17 120.1(5)
C8 C13 C17 122.4(4)
C27 C26 C31 120.5(5)
C27 C26 Bi1 120.5(4)
C31 C26 Bi1 118.9(4)
C14 C15 H15A 109.6
C14 C15 H15B 109.4
H15A C15 H15B 109.5
C14 C15 H15C 109.5
H15A C15 H15C 109.5
H15B C15 H15C 109.5
C11 C12 C13 122.1(5)
C11 C12 H12 119.2
C13 C12 H12 118.7
C22 C21 C20 117.6(5)
C22 C21 H21 121.3
C20 C21 H21 121.1
C1 C2 C3 118.1(5)
C1 C2 C7 123.0(4)
C3 C2 C7 118.9(4)
C22 C23 C24 120.1(5)
C22 C23 H23 119.9
C24 C23 H23 120.1
C29 C28 C27 120.7(6)
C29 C28 H28 119.5
C27 C28 H28 119.7
C12 C11 C10 119.2(5)
C12 C11 H11 120.1
C10 C11 H11 120.7
C23 C24 C25 120.9(5)
C23 C24 H24 119.8
C25 C24 H24 119.3
C9 C14 C16 113.6(5)
C9 C14 C15 110.9(4)
C16 C14 C15 109.8(5)
C9 C14 H14 107.1
C16 C14 H14 107.8
C15 C14 H14 107.3
C4 C5 C6 120.3(5)
C4 C5 H5 120.0
C6 C5 H5 119.7
C17 C18 H18A 109.2
C17 C18 H18B 109.5
H18A C18 H18B 109.5
C17 C18 H18C 109.8
H18A C18 H18C 109.5
H18B C18 H18C 109.5
C18 C17 C13 110.6(4)
C18 C17 C19 110.9(5)
C13 C17 C19 111.1(5)
C18 C17 H17 108.1
C13 C17 H17 107.9
C19 C17 H17 108.0
C29 C30 C31 120.6(6)
C29 C30 H30 119.5
C31 C30 H30 119.9
C20 C25 C24 117.3(5)
C20 C25 H25 121.1
C24 C25 H25 121.6
C30 C29 C28 119.8(5)
C30 C29 H29 120.3
C28 C29 H29 119.9
C14 C16 H16A 110.1
C14 C16 H16B 109.4
H16A C16 H16B 109.5
C14 C16 H16C 108.9
H16A C16 H16C 109.5
H16B C16 H16C 109.5
C9 C10 C11 121.1(5)
C9 C10 H10 119.5
C11 C10 H10 119.4
C5 C4 C3 120.1(5)
C5 C4 H4 120.2
C3 C4 H4 119.6
C17 C19 H19A 109.7
C17 C19 H19B 109.1
H19A C19 H19B 109.5
C17 C19 H19C 109.6
H19A C19 H19C 109.5
H19B C19 H19C 109.5
C28 C27 C26 119.4(6)
C28 C27 H27 120.0
C26 C27 H27 120.5
Cl6 C33 Cl5 112.8(5)
Cl6 C33 H33A 110.1
Cl5 C33 H33A 110.3
Cl6 C33 H33B 107.6
Cl5 C33 H33B 108.1
H33A C33 H33B 107.8

loop_
_geom_bond_atom_site_label_1
_geom_bond_atom_site_label_2
_geom_bond_distance
Bi1 C1 2.200(5)
Bi1 C20 2.212(5)
Bi1 C26 2.218(5)
Bi1 Cl1 2.5585(12)
Bi1 Cl2 2.6302(12)
Bi1 N1 2.798(4)
Cl3 C32 1.762(10)
Cl4 C32 1.754(9)
N1 C7 1.265(7)
N1 C8 1.425(6)
C22 C23 1.371(9)
C22 C21 1.386(8)
C22 H22 0.9300
C31 C26 1.385(8)
C31 C30 1.394(8)
C31 H31 0.9300
C1 C2 1.361(7)
C1 C6 1.383(7)
C7 C2 1.469(7)
C7 H7 0.9300
C3 C4 1.384(8)
C3 C2 1.424(7)
C3 H3 0.9301
C6 C5 1.397(8)
C6 H6 0.9300
C9 C10 1.389(7)
C9 C8 1.392(7)
C9 C14 1.519(7)
C32 H32A 0.9699
C32 H32B 0.9700
C20 C25 1.380(7)
C20 C21 1.388(7)
C8 C13 1.410(7)
C13 C12 1.385(7)
C13 C17 1.536(7)
C26 C27 1.385(8)
C15 C14 1.528(8)
C15 H15A 0.9600
C15 H15B 0.9600
C15 H15C 0.9600
C12 C11 1.381(8)
C12 H12 0.9300
C21 H21 0.9300
C23 C24 1.385(9)
C23 H23 0.9299
C28 C29 1.374(10)
C28 C27 1.381(8)
C28 H28 0.9300
C11 C10 1.390(8)
C11 H11 0.9300
C24 C25 1.391(8)
C24 H24 0.9300
C14 C16 1.522(8)
C14 H14 0.9799
C5 C4 1.375(8)
C5 H5 0.9300
C18 C17 1.522(8)
C18 H18A 0.9600
C18 H18B 0.9601
C18 H18C 0.9600
C17 C19 1.540(8)
C17 H17 0.9800
C30 C29 1.374(9)
C30 H30 0.9300
C25 H25 0.9301
C29 H29 0.9299
C16 H16A 0.9600
C16 H16B 0.9600
C16 H16C 0.9601
Cl6 C33 1.733(10)
Cl5 C33 1.746(9)
C10 H10 0.9300
C4 H4 0.9300
C19 H19A 0.9601
C19 H19B 0.9601
C19 H19C 0.9600
C27 H27 0.9300
C33 H33A 0.9700
C33 H33B 0.9700
